data_4021321
loop_
_publ_author_name
'Chong-Dao Lu'
'Zhi-Yong Chen'
'Hui Liu'
'Wen-Hao Hu'
'Ai-Qiao Mi'
'Michael P. Doyle'

_publ_section_title
;
 A Facile Three-Component One-Pot Synthesis
 of Structurally Constrained Tetrahydrofurans That Are
 t-RNA Synthetase Inhibitor Analogues
;
_journal_name_full 'Journal of Organic Chemistry'
_journal_page_first 4856
_journal_page_last 4859
_journal_paper_doi 10.1021/jo0497508
_journal_volume 69
_journal_year 2004
_chemical_formula_sum 'C26 H15 Cl2 N O5'
_chemical_formula_weight 492.29
_space_group_IT_number 2
_symmetry_cell_setting triclinic
_symmetry_space_group_name_Hall '-P 1'
_symmetry_space_group_name_H-M 'P -1'
_cell_angle_alpha 84.03(2)
_cell_angle_beta 79.12(2)
_cell_angle_gamma 81.20(1)
_cell_formula_units_Z 2
_cell_length_a 7.248(1)
_cell_length_b 9.710(2)
_cell_length_c 16.204(3)
_cell_measurement_temperature 288(2)
_cell_volume 1103.4(3)
_diffrn_ambient_temperature 288(2)
_exptl_crystal_density_diffrn 1.482
_cod_depositor_comments
;
The following automatic conversions were performed:
'_symmetry_cell_setting' value 'Triclinic' changed to 'triclinic'
according to '/home/saulius/struct/CIF-dictionaries/cif_core.dic'
dictionary named 'cif_core.dic' version 2.4.1 from 2010-06-29.

Automatic conversion script
Id: cif_fix_enum 1527 2010-12-29 10:47:43Z saulius 
;
_cod_database_code 4021321

loop_
_symmetry_equiv_pos_as_xyz
'x, y, z'
'-x, -y, -z'

loop_
_atom_site_label
_atom_site_type_symbol
_atom_site_fract_x
_atom_site_fract_y
_atom_site_fract_z
_atom_site_U_iso_or_equiv
_atom_site_adp_type
_atom_site_occupancy
_atom_site_symmetry_multiplicity
_atom_site_calc_flag
_atom_site_refinement_flags
_atom_site_disorder_assembly
_atom_site_disorder_group
Cl1 Cl 0.38197(12) 0.21655(7) 0.99468(4) 0.0854(3) Uani 1 1 d . . .
Cl2 Cl 0.75877(10) 0.32433(7) 1.01910(4) 0.0710(2) Uani 1 1 d . . .
O1 O 0.3513(2) 0.87527(13) 0.61893(9) 0.0453(4) Uani 1 1 d . . .
O2 O 0.7358(2) 0.75684(17) 0.61682(9) 0.0569(4) Uani 1 1 d . . .
O3 O 0.2815(2) 0.88454(17) 0.44545(10) 0.0628(5) Uani 1 1 d . . .
O4 O 0.1020(2) 0.61790(15) 0.80231(9) 0.0542(4) Uani 1 1 d . . .
O5 O 0.6243(2) 0.47010(15) 0.61454(8) 0.0470(4) Uani 1 1 d . . .
N N 0.3952(2) 0.54502(16) 0.72579(9) 0.0363(4) Uani 1 1 d . . .
C1 C 0.4239(3) 0.8250(2) 0.46828(13) 0.0406(5) Uani 1 1 d . . .
C2 C 0.6104(3) 0.78360(19) 0.41666(12) 0.0386(5) Uani 1 1 d . . .
C3 C 0.6603(3) 0.7812(2) 0.32984(13) 0.0473(5) Uani 1 1 d . . .
H3 H 0.5705 0.8081 0.2951 0.057 Uiso 1 1 calc R . .
C4 C 0.8471(3) 0.7376(2) 0.29661(14) 0.0542(6) Uani 1 1 d . . .
H4 H 0.8835 0.7347 0.2386 0.065 Uiso 1 1 calc R . .
C5 C 0.9820(3) 0.6981(2) 0.34797(15) 0.0577(6) Uani 1 1 d . . .
H5 H 1.1072 0.6692 0.3239 0.069 Uiso 1 1 calc R . .
C6 C 0.9333(3) 0.7012(2) 0.43375(14) 0.0547(6) Uani 1 1 d . . .
H6 H 1.0237 0.6741 0.4682 0.066 Uiso 1 1 calc R . .
C7 C 0.7467(3) 0.7453(2) 0.46780(13) 0.0408(5) Uani 1 1 d . . .
C8 C 0.6586(3) 0.7594(2) 0.55692(13) 0.0412(5) Uani 1 1 d . . .
C9 C 0.4427(3) 0.77846(19) 0.56074(12) 0.0368(5) Uani 1 1 d . . .
C10 C 0.3541(3) 0.64028(19) 0.59006(11) 0.0339(4) Uani 1 1 d . . .
H10 H 0.3265 0.5967 0.5427 0.041 Uiso 1 1 calc R . .
C11 C 0.1745(3) 0.68678(19) 0.65203(11) 0.0362(5) Uani 1 1 d . . .
H11 H 0.0630 0.6577 0.6363 0.043 Uiso 1 1 calc R . .
C12 C 0.1589(3) 0.8482(2) 0.64754(12) 0.0398(5) Uani 1 1 d . . .
H12 H 0.0825 0.8886 0.6048 0.048 Uiso 1 1 calc R . .
C13 C 0.2094(3) 0.6168(2) 0.73632(12) 0.0373(5) Uani 1 1 d . . .
C14 C 0.4786(3) 0.54058(19) 0.64108(12) 0.0357(5) Uani 1 1 d . . .
C15 C 0.0798(3) 0.9157(2) 0.72849(13) 0.0470(5) Uani 1 1 d . . .
C16 C 0.1930(4) 0.9256(2) 0.78635(14) 0.0649(7) Uani 1 1 d . . .
H16 H 0.3219 0.8928 0.7750 0.078 Uiso 1 1 calc R . .
C17 C 0.1145(6) 0.9845(3) 0.86172(16) 0.0881(11) Uani 1 1 d . . .
H17 H 0.1906 0.9925 0.9007 0.106 Uiso 1 1 calc R . .
C18 C -0.0782(7) 1.0314(3) 0.87839(19) 0.1019(13) Uani 1 1 d . . .
H18 H -0.1316 1.0699 0.9291 0.122 Uiso 1 1 calc R . .
C19 C -0.1894(5) 1.0216(3) 0.82138(19) 0.0928(10) Uani 1 1 d . . .
H19 H -0.3186 1.0535 0.8330 0.111 Uiso 1 1 calc R . .
C20 C -0.1111(4) 0.9644(2) 0.74625(15) 0.0655(7) Uani 1 1 d . . .
H20 H -0.1878 0.9587 0.7071 0.079 Uiso 1 1 calc R . .
C21 C 0.4864(3) 0.4837(2) 0.79483(11) 0.0384(5) Uani 1 1 d . . .
C22 C 0.4043(3) 0.3874(2) 0.85313(12) 0.0453(5) Uani 1 1 d . . .
H22 H 0.2928 0.3571 0.8464 0.054 Uiso 1 1 calc R . .
C23 C 0.4892(4) 0.3360(2) 0.92189(12) 0.0492(6) Uani 1 1 d . . .
C24 C 0.6534(3) 0.3822(2) 0.93222(12) 0.0476(6) Uani 1 1 d . . .
C25 C 0.7343(3) 0.4777(2) 0.87344(13) 0.0518(6) Uani 1 1 d . . .
H25 H 0.8460 0.5078 0.8800 0.062 Uiso 1 1 calc R . .
C26 C 0.6511(3) 0.5293(2) 0.80461(13) 0.0477(5) Uani 1 1 d . . .
H26 H 0.7059 0.5944 0.7651 0.057 Uiso 1 1 calc R . .

loop_
_atom_site_aniso_label
_atom_site_aniso_U_11
_atom_site_aniso_U_22
_atom_site_aniso_U_33
_atom_site_aniso_U_23
_atom_site_aniso_U_13
_atom_site_aniso_U_12
Cl1 0.1357(7) 0.0712(5) 0.0552(4) 0.0236(3) -0.0253(4) -0.0412(5)
Cl2 0.0951(5) 0.0734(4) 0.0435(3) -0.0052(3) -0.0324(3) 0.0170(4)
O1 0.0498(9) 0.0377(8) 0.0489(8) -0.0113(6) -0.0059(7) -0.0057(7)
O2 0.0521(10) 0.0779(11) 0.0476(9) -0.0052(8) -0.0212(8) -0.0150(8)
O3 0.0483(10) 0.0779(11) 0.0554(10) 0.0140(8) -0.0158(8) 0.0084(8)
O4 0.0478(9) 0.0608(10) 0.0451(9) 0.0024(7) 0.0073(8) -0.0033(8)
O5 0.0458(9) 0.0479(8) 0.0406(8) -0.0048(6) -0.0036(7) 0.0110(7)
N 0.0390(10) 0.0385(9) 0.0299(8) -0.0023(7) -0.0062(7) -0.0007(7)
C1 0.0419(12) 0.0365(11) 0.0448(12) 0.0032(9) -0.0151(10) -0.0045(9)
C2 0.0432(12) 0.0324(11) 0.0412(11) 0.0025(8) -0.0103(10) -0.0088(9)
C3 0.0521(14) 0.0506(13) 0.0408(12) 0.0048(10) -0.0131(11) -0.0117(11)
C4 0.0594(16) 0.0594(14) 0.0426(12) -0.0039(11) -0.0007(12) -0.0143(12)
C5 0.0432(13) 0.0659(16) 0.0602(15) -0.0060(12) -0.0009(12) -0.0048(11)
C6 0.0425(14) 0.0689(16) 0.0528(14) -0.0008(12) -0.0132(11) -0.0044(11)
C7 0.0391(12) 0.0410(12) 0.0430(12) 0.0001(9) -0.0088(10) -0.0083(9)
C8 0.0443(12) 0.0389(11) 0.0436(12) -0.0007(9) -0.0143(10) -0.0093(9)
C9 0.0377(11) 0.0370(11) 0.0358(10) -0.0039(8) -0.0089(9) -0.0021(9)
C10 0.0375(11) 0.0365(11) 0.0296(10) -0.0063(8) -0.0105(9) -0.0025(9)
C11 0.0340(11) 0.0391(11) 0.0372(11) -0.0074(8) -0.0100(9) -0.0028(9)
C12 0.0414(12) 0.0404(11) 0.0365(11) -0.0048(9) -0.0093(9) 0.0024(9)
C13 0.0378(12) 0.0362(11) 0.0377(11) -0.0028(9) -0.0050(10) -0.0065(9)
C14 0.0398(12) 0.0341(11) 0.0333(10) -0.0048(8) -0.0069(9) -0.0030(9)
C15 0.0648(15) 0.0357(11) 0.0374(11) -0.0039(9) -0.0104(11) 0.0049(11)
C16 0.103(2) 0.0447(14) 0.0489(14) -0.0066(11) -0.0259(14) 0.0022(13)
C17 0.175(4) 0.0496(16) 0.0448(15) -0.0041(12) -0.038(2) -0.008(2)
C18 0.186(4) 0.0545(18) 0.0455(16) -0.0134(13) 0.008(2) 0.014(2)
C19 0.117(3) 0.075(2) 0.0633(19) -0.0142(16) 0.0183(19) 0.0200(18)
C20 0.0720(18) 0.0594(15) 0.0562(15) -0.0125(12) -0.0015(13) 0.0127(13)
C21 0.0444(12) 0.0399(11) 0.0300(10) -0.0036(9) -0.0087(9) 0.0005(9)
C22 0.0579(14) 0.0420(12) 0.0381(11) -0.0040(9) -0.0096(10) -0.0116(10)
C23 0.0749(17) 0.0374(12) 0.0337(11) 0.0000(9) -0.0098(11) -0.0038(11)
C24 0.0601(15) 0.0478(13) 0.0330(11) -0.0073(10) -0.0160(10) 0.0116(11)
C25 0.0438(13) 0.0702(16) 0.0418(12) -0.0054(11) -0.0114(11) -0.0036(11)
C26 0.0454(13) 0.0587(14) 0.0368(11) 0.0029(10) -0.0060(10) -0.0064(11)

loop_
_geom_bond_atom_site_label_1
_geom_bond_atom_site_label_2
_geom_bond_distance
_geom_bond_site_symmetry_2
_geom_bond_publ_flag
Cl1 C23 1.728(2) . ?
Cl2 C24 1.730(2) . ?
O1 C9 1.403(2) . ?
O1 C12 1.439(2) . ?
O2 C8 1.205(2) . ?
O3 C1 1.205(2) . ?
O4 C13 1.198(2) . ?
O5 C14 1.199(2) . ?
N C14 1.394(2) . ?
N C13 1.406(2) . ?
N C21 1.437(2) . ?
C1 C2 1.471(3) . ?
C1 C9 1.544(3) . ?
C2 C3 1.387(3) . ?
C2 C7 1.390(3) . ?
C3 C4 1.378(3) . ?
C3 H3 0.9300 . ?
C4 C5 1.386(3) . ?
C4 H4 0.9300 . ?
C5 C6 1.370(3) . ?
C5 H5 0.9300 . ?
C6 C7 1.381(3) . ?
C6 H6 0.9300 . ?
C7 C8 1.476(3) . ?
C8 C9 1.537(3) . ?
C9 C10 1.567(3) . ?
C10 C14 1.511(3) . ?
C10 C11 1.526(3) . ?
C10 H10 0.9800 . ?
C11 C13 1.509(3) . ?
C11 C12 1.549(3) . ?
C11 H11 0.9800 . ?
C12 C15 1.503(3) . ?
C12 H12 0.9800 . ?
C15 C16 1.377(3) . ?
C15 C20 1.378(3) . ?
C16 C17 1.388(4) . ?
C16 H16 0.9300 . ?
C17 C18 1.385(5) . ?
C17 H17 0.9300 . ?
C18 C19 1.354(5) . ?
C18 H18 0.9300 . ?
C19 C20 1.377(3) . ?
C19 H19 0.9300 . ?
C20 H20 0.9300 . ?
C21 C26 1.375(3) . ?
C21 C22 1.377(3) . ?
C22 C23 1.385(3) . ?
C22 H22 0.9300 . ?
C23 C24 1.378(3) . ?
C24 C25 1.372(3) . ?
C25 C26 1.380(3) . ?
C25 H25 0.9300 . ?
C26 H26 0.9300 . ?

loop_
_cod_related_entry_id
_cod_related_entry_database
_cod_related_entry_code
1 ChemSpider 2356889
